data_7056484
loop_
_publ_author_name
'Stefani, Helio A.'
'Oliveira, Isadora M.'
'Vaconcelos, Stanley N. S.'
'Barbeiro, Cristiane S.'
'Carita Correra, Thiago'
'Shamim, Anwar'
'Pimenta, Daniel C.'
'Caracelli, Ignez'
'Zukerman-Schpector, Julio'
'Manarin, Flavia G.'

_publ_section_title
;
 Ytterbium(III)-Catalyzed Three-Component Reactions: Synthesis of
 4-Organoselenium-quinolines and Application in Copper-free Sonogashira
 Cross-coupling Reactions
;
_journal_name_full 'New J. Chem.'
_journal_paper_doi 10.1039/C7NJ01803G
_journal_year 2017
_chemical_formula_moiety 'C19 H17 N O3 Se'
_chemical_formula_sum 'C19 H17 N O3 Se'
_chemical_formula_weight 386.29
_chemical_melting_point 394(3)
_chemical_name_systematic 'ethyl 6-methoxy-4-(phenylselanyl)quinoline-2-carboxylate '
_space_group_crystal_system triclinic
_space_group_IT_number 2
_space_group_name_Hall '-P 1'
_space_group_name_H-M_alt 'P -1'
_symmetry_space_group_name_Hall '-P 1'
_symmetry_space_group_name_H-M 'P -1'
_atom_sites_solution_hydrogens geom
_audit_creation_method SHELXL-2014/6
_audit_update_record
;
2017-07-28 deposited with the CCDC.
2017-08-01 downloaded from the CCDC.
;
_cell_angle_alpha 69.466(2)
_cell_angle_beta 80.191(2)
_cell_angle_gamma 70.859(2)
_cell_formula_units_Z 2
_cell_length_a 9.1372(5)
_cell_length_b 10.2407(4)
_cell_length_c 10.3976(5)
_cell_measurement_reflns_used 6501
_cell_measurement_temperature 293(2)
_cell_measurement_theta_max 26.44
_cell_measurement_theta_min 2.36
_cell_volume 859.05(7)
_computing_structure_refinement 'SHELXL-2014/6 (Sheldrick, 2014)'
_diffrn_ambient_temperature 293(2)
_diffrn_measured_fraction_theta_full 1.000
_diffrn_measured_fraction_theta_max 0.994
_diffrn_measurement_device_type 'Bruker APEX-II CCD'
_diffrn_measurement_method '\f and \w scans'
_diffrn_radiation_type MoK\a
_diffrn_radiation_wavelength 0.71073
_diffrn_reflns_av_R_equivalents 0.0290
_diffrn_reflns_av_unetI/netI 0.0239
_diffrn_reflns_Laue_measured_fraction_full 1.000
_diffrn_reflns_Laue_measured_fraction_max 0.994
_diffrn_reflns_limit_h_max 11
_diffrn_reflns_limit_h_min -11
_diffrn_reflns_limit_k_max 12
_diffrn_reflns_limit_k_min -12
_diffrn_reflns_limit_l_max 12
_diffrn_reflns_limit_l_min -13
_diffrn_reflns_number 12521
_diffrn_reflns_point_group_measured_fraction_full 1.000
_diffrn_reflns_point_group_measured_fraction_max 0.994
_diffrn_reflns_theta_full 25.242
_diffrn_reflns_theta_max 26.556
_diffrn_reflns_theta_min 2.096
_exptl_absorpt_coefficient_mu 2.202
_exptl_absorpt_correction_type multi-scan
_exptl_absorpt_process_details '<i>SADABS</i> (Sheldrick, 1996)'
_exptl_crystal_colour colourless
_exptl_crystal_density_diffrn 1.493
_exptl_crystal_description irregular
_exptl_crystal_F_000 392
_exptl_crystal_size_max 0.384
_exptl_crystal_size_mid 0.336
_exptl_crystal_size_min 0.289
_exptl_transmission_factor_max 0.7454
_exptl_transmission_factor_min 0.5584
_refine_diff_density_max 0.755
_refine_diff_density_min -0.596
_refine_diff_density_rms 0.046
_refine_ls_extinction_method none
_refine_ls_goodness_of_fit_ref 1.047
_refine_ls_hydrogen_treatment constr
_refine_ls_matrix_type full
_refine_ls_number_parameters 219
_refine_ls_number_reflns 3555
_refine_ls_number_restraints 0
_refine_ls_restrained_S_all 1.047
_refine_ls_R_factor_all 0.0404
_refine_ls_R_factor_gt 0.0324
_refine_ls_shift/su_max 0.000
_refine_ls_shift/su_mean 0.000
_refine_ls_structure_factor_coef Fsqd
_refine_ls_weighting_details 'w=1/[\s^2^(Fo^2^)+(0.0310P)^2^+0.4949P] where P=(Fo^2^+2Fc^2^)/3'
_refine_ls_weighting_scheme calc
_refine_ls_wR_factor_gt 0.0774
_refine_ls_wR_factor_ref 0.0812
_reflns_Friedel_coverage 0.000
_reflns_number_gt 3017
_reflns_number_total 3555
_reflns_threshold_expression 'I > 2\s(I)'
_cod_data_source_file c7nj01803g2.cif
_cod_data_source_block IC5
_cod_depositor_comments
;
The following automatic conversions were performed:

'_chemical_melting_point' value '391-396' was changed to '394(3)' -
the average value was taken and precision was estimated.

Automatic conversion script
Id: cif_fix_values 4973 2017-02-22 13:04:09Z antanas 
;
_cod_database_code 7056484
_shelx_space_group_comment
;
The symmetry employed for this shelxl refinement is uniquely defined
by the following loop, which should always be used as a source of
symmetry information in preference to the above space-group names.
They are only intended as comments.
;
_shelx_estimated_absorpt_t_min 0.485
_shelx_estimated_absorpt_t_max 0.569
_shelxl_version_number 2014/6

loop_
_space_group_symop_operation_xyz
'x, y, z'
'-x, -y, -z'

loop_
_atom_site_label
_atom_site_type_symbol
_atom_site_fract_x
_atom_site_fract_y
_atom_site_fract_z
_atom_site_U_iso_or_equiv
_atom_site_adp_type
_atom_site_occupancy
_atom_site_site_symmetry_order
_atom_site_calc_flag
_atom_site_refinement_flags_posn
_atom_site_refinement_flags_adp
C1 C 0.6945(3) 0.5455(2) 0.7487(2) 0.0459(5) Uani 1 1 d . .
C2 C 0.8476(3) 0.4686(3) 0.7703(3) 0.0633(7) Uani 1 1 d . .
H2 H 0.8957 0.4726 0.8402 0.076 Uiso 1 1 calc R U
C3 C 0.9302(3) 0.3848(3) 0.6871(3) 0.0721(8) Uani 1 1 d . .
H3 H 1.0344 0.3342 0.7005 0.086 Uiso 1 1 calc R U
C4 C 0.8609(3) 0.3761(3) 0.5869(3) 0.0617(7) Uani 1 1 d . .
H4 H 0.9167 0.3189 0.5323 0.074 Uiso 1 1 calc R U
C5 C 0.7091(4) 0.4512(3) 0.5662(3) 0.0675(7) Uani 1 1 d . .
H5 H 0.6611 0.4441 0.4979 0.081 Uiso 1 1 calc R U
C6 C 0.6254(3) 0.5382(3) 0.6454(3) 0.0610(7) Uani 1 1 d . .
H6 H 0.5225 0.5915 0.6287 0.073 Uiso 1 1 calc R U
C7 C 0.5777(3) 0.8466(2) 0.7558(2) 0.0409(5) Uani 1 1 d . .
C8 C 0.4764(2) 0.9650(2) 0.7983(2) 0.0381(4) Uani 1 1 d . .
C9 C 0.4870(2) 1.1062(2) 0.7196(2) 0.0411(5) Uani 1 1 d . .
C10 C 0.6714(2) 1.0204(2) 0.5685(2) 0.0420(5) Uani 1 1 d . .
C11 C 0.6733(3) 0.8759(2) 0.6394(2) 0.0445(5) Uani 1 1 d . .
H11 H 0.7387 0.8007 0.6079 0.053 Uiso 1 1 calc R U
C12 C 0.7822(3) 1.0461(2) 0.4442(2) 0.0486(5) Uani 1 1 d . .
C13 C 0.8749(3) 1.2159(3) 0.2586(3) 0.0652(7) Uani 1 1 d . .
H13A H 0.8585 1.1769 0.1914 0.078 Uiso 1 1 calc R U
H13B H 0.9816 1.1706 0.2840 0.078 Uiso 1 1 calc R U
C14 C 0.8441(4) 1.3753(4) 0.1998(3) 0.0842(10) Uani 1 1 d . .
H14A H 0.9126 1.3978 0.1196 0.126 Uiso 1 1 calc R U
H14B H 0.8613 1.4128 0.2668 0.126 Uiso 1 1 calc R U
H14C H 0.7385 1.4191 0.1747 0.126 Uiso 1 1 calc R U
C15 C 0.3927(3) 1.2257(2) 0.7634(2) 0.0528(6) Uani 1 1 d . .
H15 H 0.3994 1.3190 0.7139 0.063 Uiso 1 1 calc R U
C16 C 0.2929(3) 1.2059(3) 0.8763(3) 0.0527(6) Uani 1 1 d . .
H16 H 0.2330 1.2854 0.9041 0.063 Uiso 1 1 calc R U
C17 C 0.2795(3) 1.0660(2) 0.9516(2) 0.0450(5) Uani 1 1 d . .
C18 C 0.1522(3) 0.9224(3) 1.1385(3) 0.0642(7) Uani 1 1 d . .
H18A H 0.0743 0.9326 1.2119 0.096 Uiso 1 1 calc R U
H18B H 0.2485 0.8575 1.1763 0.096 Uiso 1 1 calc R U
H18C H 0.1202 0.8834 1.0801 0.096 Uiso 1 1 calc R U
C19 C 0.3701(3) 0.9475(2) 0.9150(2) 0.0427(5) Uani 1 1 d . .
H19 H 0.3621 0.8551 0.9667 0.051 Uiso 1 1 calc R U
N1 N 0.5834(2) 1.13405(19) 0.60495(18) 0.0445(4) Uani 1 1 d . .
O1 O 0.7694(2) 1.18545(17) 0.37939(17) 0.0561(4) Uani 1 1 d . .
O2 O 0.8732(3) 0.9491(2) 0.4084(2) 0.0836(7) Uani 1 1 d . .
O3 O 0.1725(2) 1.06182(19) 1.05990(17) 0.0598(5) Uani 1 1 d . .
Se Se 0.57551(4) 0.65420(2) 0.86764(3) 0.06370(12) Uani 1 1 d . .

loop_
_atom_site_aniso_label
_atom_site_aniso_U_11
_atom_site_aniso_U_22
_atom_site_aniso_U_33
_atom_site_aniso_U_23
_atom_site_aniso_U_13
_atom_site_aniso_U_12
C1 0.0559(14) 0.0323(10) 0.0481(12) -0.0128(9) 0.0049(10) -0.0151(10)
C2 0.0602(16) 0.0746(18) 0.0627(16) -0.0252(14) -0.0091(13) -0.0229(14)
C3 0.0485(15) 0.0748(19) 0.079(2) -0.0243(16) 0.0024(14) -0.0039(13)
C4 0.0723(18) 0.0469(13) 0.0563(15) -0.0195(11) 0.0117(13) -0.0094(13)
C5 0.077(2) 0.0691(17) 0.0622(16) -0.0349(14) -0.0069(14) -0.0126(15)
C6 0.0548(15) 0.0597(15) 0.0678(16) -0.0286(13) -0.0070(12) -0.0051(12)
C7 0.0493(12) 0.0339(10) 0.0396(11) -0.0120(8) 0.0039(9) -0.0151(9)
C8 0.0395(11) 0.0385(10) 0.0367(10) -0.0131(8) 0.0014(8) -0.0124(9)
C9 0.0418(12) 0.0363(10) 0.0414(11) -0.0116(9) 0.0039(9) -0.0104(9)
C10 0.0419(12) 0.0403(11) 0.0402(11) -0.0133(9) 0.0068(9) -0.0112(9)
C11 0.0505(13) 0.0375(11) 0.0437(11) -0.0171(9) 0.0082(10) -0.0116(9)
C12 0.0503(13) 0.0429(12) 0.0465(12) -0.0141(10) 0.0106(10) -0.0126(10)
C13 0.0730(18) 0.0609(16) 0.0528(14) -0.0153(12) 0.0272(13) -0.0263(14)
C14 0.111(3) 0.074(2) 0.0623(17) -0.0067(15) 0.0207(17) -0.0486(19)
C15 0.0580(14) 0.0345(11) 0.0553(13) -0.0130(10) 0.0114(11) -0.0086(10)
C16 0.0537(14) 0.0422(12) 0.0552(13) -0.0208(11) 0.0104(11) -0.0059(10)
C17 0.0410(12) 0.0496(12) 0.0422(11) -0.0176(10) 0.0076(9) -0.0121(10)
C18 0.0651(17) 0.0616(16) 0.0549(14) -0.0165(12) 0.0252(13) -0.0209(13)
C19 0.0473(12) 0.0394(11) 0.0401(11) -0.0120(9) 0.0048(9) -0.0152(9)
N1 0.0473(10) 0.0364(9) 0.0433(10) -0.0103(8) 0.0073(8) -0.0114(8)
O1 0.0635(10) 0.0432(9) 0.0496(9) -0.0107(7) 0.0221(8) -0.0169(8)
O2 0.0946(15) 0.0475(10) 0.0818(13) -0.0210(10) 0.0495(12) -0.0129(10)
O3 0.0606(10) 0.0553(10) 0.0548(10) -0.0212(8) 0.0241(8) -0.0153(8)
Se 0.0994(2) 0.03734(14) 0.05026(16) -0.01614(11) 0.02343(14) -0.02614(13)

loop_
_atom_type_symbol
_atom_type_description
_atom_type_scat_dispersion_real
_atom_type_scat_dispersion_imag
_atom_type_scat_source
C C 0.0033 0.0016 'International Tables Vol C Tables 4.2.6.8 and 6.1.1.4'
H H 0.0000 0.0000 'International Tables Vol C Tables 4.2.6.8 and 6.1.1.4'
N N 0.0061 0.0033 'International Tables Vol C Tables 4.2.6.8 and 6.1.1.4'
O O 0.0106 0.0060 'International Tables Vol C Tables 4.2.6.8 and 6.1.1.4'
Se Se -0.0929 2.2259 'International Tables Vol C Tables 4.2.6.8 and 6.1.1.4'

loop_
_geom_angle_atom_site_label_1
_geom_angle_atom_site_label_2
_geom_angle_atom_site_label_3
_geom_angle
C6 C1 C2 119.4(2)
C6 C1 Se 120.07(19)
C2 C1 Se 120.41(19)
C1 C2 C3 119.7(3)
C1 C2 H2 120.2
C3 C2 H2 120.2
C4 C3 C2 120.7(3)
C4 C3 H3 119.7
C2 C3 H3 119.7
C3 C4 C5 119.8(2)
C3 C4 H4 120.1
C5 C4 H4 120.1
C4 C5 C6 120.7(3)
C4 C5 H5 119.7
C6 C5 H5 119.7
C1 C6 C5 119.8(3)
C1 C6 H6 120.1
C5 C6 H6 120.1
C11 C7 C8 118.73(19)
C11 C7 Se 123.58(16)
C8 C7 Se 117.67(15)
C9 C8 C19 119.57(18)
C9 C8 C7 116.98(18)
C19 C8 C7 123.44(19)
N1 C9 C8 123.82(18)
N1 C9 C15 117.89(19)
C8 C9 C15 118.28(19)
N1 C10 C11 124.94(19)
N1 C10 C12 118.03(19)
C11 C10 C12 116.99(18)
C7 C11 C10 119.08(19)
C7 C11 H11 120.5
C10 C11 H11 120.5
O2 C12 O1 123.7(2)
O2 C12 C10 122.8(2)
O1 C12 C10 113.56(18)
O1 C13 C14 108.1(2)
O1 C13 H13A 110.1
C14 C13 H13A 110.1
O1 C13 H13B 110.1
C14 C13 H13B 110.1
H13A C13 H13B 108.4
C13 C14 H14A 109.5
C13 C14 H14B 109.5
H14A C14 H14B 109.5
C13 C14 H14C 109.5
H14A C14 H14C 109.5
H14B C14 H14C 109.5
C16 C15 C9 121.0(2)
C16 C15 H15 119.5
C9 C15 H15 119.5
C15 C16 C17 120.4(2)
C15 C16 H16 119.8
C17 C16 H16 119.8
O3 C17 C19 124.9(2)
O3 C17 C16 114.53(19)
C19 C17 C16 120.58(19)
O3 C18 H18A 109.5
O3 C18 H18B 109.5
H18A C18 H18B 109.5
O3 C18 H18C 109.5
H18A C18 H18C 109.5
H18B C18 H18C 109.5
C17 C19 C8 120.1(2)
C17 C19 H19 120.0
C8 C19 H19 120.0
C10 N1 C9 116.38(18)
C12 O1 C13 115.57(18)
C17 O3 C18 116.80(18)
C7 Se C1 100.38(9)

loop_
_geom_bond_atom_site_label_1
_geom_bond_atom_site_label_2
_geom_bond_distance
C1 C6 1.370(4)
C1 C2 1.374(4)
C1 Se 1.914(2)
C2 C3 1.388(4)
C2 H2 0.9300
C3 C4 1.350(4)
C3 H3 0.9300
C4 C5 1.359(4)
C4 H4 0.9300
C5 C6 1.382(4)
C5 H5 0.9300
C6 H6 0.9300
C7 C11 1.369(3)
C7 C8 1.422(3)
C7 Se 1.910(2)
C8 C9 1.415(3)
C8 C19 1.416(3)
C9 N1 1.359(3)
C9 C15 1.419(3)
C10 N1 1.318(3)
C10 C11 1.398(3)
C10 C12 1.502(3)
C11 H11 0.9300
C12 O2 1.196(3)
C12 O1 1.321(3)
C13 O1 1.454(3)
C13 C14 1.475(4)
C13 H13A 0.9700
C13 H13B 0.9700
C14 H14A 0.9600
C14 H14B 0.9600
C14 H14C 0.9600
C15 C16 1.356(3)
C15 H15 0.9300
C16 C17 1.405(3)
C16 H16 0.9300
C17 O3 1.358(2)
C17 C19 1.364(3)
C18 O3 1.430(3)
C18 H18A 0.9600
C18 H18B 0.9600
C18 H18C 0.9600
C19 H19 0.9300

loop_
_geom_hbond_atom_site_label_D
_geom_hbond_atom_site_label_H
_geom_hbond_atom_site_label_A
_geom_hbond_distance_DH
_geom_hbond_distance_HA
_geom_hbond_distance_DA
_geom_hbond_angle_DHA
_geom_hbond_site_symmetry_A
C18 H18A O2 0.96 2.52 3.477(3) 177.8 1_456
C18 H18A O2 0.96 2.52 3.477(3) 177.8 1_456

loop_
_geom_torsion_atom_site_label_1
_geom_torsion_atom_site_label_2
_geom_torsion_atom_site_label_3
_geom_torsion_atom_site_label_4
_geom_torsion
C6 C1 C2 C3 0.1(4)
Se C1 C2 C3 177.0(2)
C1 C2 C3 C4 -1.2(5)
C2 C3 C4 C5 0.7(5)
C3 C4 C5 C6 0.9(5)
C2 C1 C6 C5 1.4(4)
Se C1 C6 C5 -175.5(2)
C4 C5 C6 C1 -1.9(4)
C11 C7 C8 C9 -2.9(3)
Se C7 C8 C9 175.80(16)
C11 C7 C8 C19 178.4(2)
Se C7 C8 C19 -2.9(3)
C19 C8 C9 N1 -178.9(2)
C7 C8 C9 N1 2.4(3)
C19 C8 C9 C15 1.8(3)
C7 C8 C9 C15 -177.0(2)
C8 C7 C11 C10 1.8(3)
Se C7 C11 C10 -176.85(17)
N1 C10 C11 C7 0.1(4)
C12 C10 C11 C7 178.0(2)
N1 C10 C12 O2 175.2(3)
C11 C10 C12 O2 -2.8(4)
N1 C10 C12 O1 -4.6(3)
C11 C10 C12 O1 177.4(2)
N1 C9 C15 C16 179.4(2)
C8 C9 C15 C16 -1.1(4)
C9 C15 C16 C17 -0.8(4)
C15 C16 C17 O3 -178.3(2)
C15 C16 C17 C19 2.1(4)
O3 C17 C19 C8 178.9(2)
C16 C17 C19 C8 -1.5(4)
C9 C8 C19 C17 -0.5(3)
C7 C8 C19 C17 178.2(2)
C11 C10 N1 C9 -0.8(3)
C12 C10 N1 C9 -178.6(2)
C8 C9 N1 C10 -0.6(3)
C15 C9 N1 C10 178.8(2)
O2 C12 O1 C13 -0.1(4)
C10 C12 O1 C13 179.8(2)
C14 C13 O1 C12 179.9(3)
C19 C17 O3 C18 -1.5(4)
C16 C17 O3 C18 178.9(2)
